data_1517002
loop_
_publ_author_name
'Markus Graser'
'Holger Kopacka'
'Klaus Wurst'
'Thomas Muller'
'Benno Bildstein'

_publ_section_title
;
 Structurally diverse pyridyl or quinolyl enolato/enamido metal complexes
 of Li, Zr, Fe, Co, Ni, Cu and Zn
;
_journal_name_full
;
Inorganica Chimica Acta
;
_journal_page_first 38
_journal_page_last 49
_journal_volume 401
_journal_year 2013
_chemical_formula_sum 'C42 H38 Fe N4'
_chemical_formula_weight 654.61
_space_group_IT_number 14
_symmetry_cell_setting monoclinic
_symmetry_space_group_name_Hall '-P 2ybc'
_symmetry_space_group_name_H-M 'P 1 21/c 1'
_atom_sites_solution_hydrogens geom
_atom_sites_solution_primary direct
_atom_sites_solution_secondary difmap
_cell_angle_alpha 90.00
_cell_angle_beta 92.231(1)
_cell_angle_gamma 90.00
_cell_formula_units_Z 4
_cell_length_a 10.2774(1)
_cell_length_b 16.3353(2)
_cell_length_c 20.2966(3)
_cell_measurement_reflns_used 43575
_cell_measurement_temperature 233(2)
_cell_measurement_theta_max 27.5
_cell_measurement_theta_min 1.0
_cell_volume 3404.90(7)
_computing_data_collection COLLECT
_computing_data_reduction 'DENZO and SCALEPACK'
_computing_structure_refinement 'SHELXL-97 (Sheldrick, 1997)'
_computing_structure_solution 'SHELXS-97 (Sheldrick, 1990)'
_diffrn_ambient_temperature 233(2)
_diffrn_measured_fraction_theta_full 0.996
_diffrn_measured_fraction_theta_max 0.996
_diffrn_measurement_device_type 'Nonius KappaCCD'
_diffrn_measurement_method 'phi- and omega-scans'
_diffrn_radiation_monochromator graphite
_diffrn_radiation_source 'fine-focus sealed tube'
_diffrn_radiation_type MoK\a
_diffrn_radiation_wavelength 0.71073
_diffrn_reflns_av_R_equivalents 0.0199
_diffrn_reflns_av_sigmaI/netI 0.0198
_diffrn_reflns_limit_h_max 10
_diffrn_reflns_limit_h_min -13
_diffrn_reflns_limit_k_max 21
_diffrn_reflns_limit_k_min -21
_diffrn_reflns_limit_l_max 26
_diffrn_reflns_limit_l_min -26
_diffrn_reflns_number 23765
_diffrn_reflns_theta_full 27.50
_diffrn_reflns_theta_max 27.50
_diffrn_reflns_theta_min 1.60
_diffrn_standards_number 0
_exptl_absorpt_coefficient_mu 0.479
_exptl_absorpt_correction_type none
_exptl_crystal_colour red
_exptl_crystal_density_diffrn 1.277
_exptl_crystal_density_method 'not measured'
_exptl_crystal_description prism
_exptl_crystal_F_000 1376
_exptl_crystal_size_max 0.4
_exptl_crystal_size_mid 0.35
_exptl_crystal_size_min 0.3
_refine_diff_density_max 0.286
_refine_diff_density_min -0.229
_refine_diff_density_rms 0.037
_refine_ls_extinction_method none
_refine_ls_goodness_of_fit_ref 1.037
_refine_ls_matrix_type full
_refine_ls_number_parameters 428
_refine_ls_number_reflns 7777
_refine_ls_number_restraints 0
_refine_ls_restrained_S_all 1.037
_refine_ls_R_factor_all 0.0363
_refine_ls_R_factor_gt 0.0310
_refine_ls_shift/su_max 0.001
_refine_ls_shift/su_mean 0.000
_refine_ls_structure_factor_coef Fsqd
_refine_ls_weighting_details 'calc w=1/[\s^2^(Fo^2^)+(0.0368P)^2^+1.1924P] where P=(Fo^2^+2Fc^2^)/3'
_refine_ls_weighting_scheme calc
_refine_ls_wR_factor_gt 0.0793
_refine_ls_wR_factor_ref 0.0818
_reflns_number_gt 6898
_reflns_number_total 7777
_reflns_threshold_expression >2sigma(I)
_cod_data_source_file ICA-2013-401-38-49-42.cif
_cod_data_source_block 22
_cod_original_sg_symbol_H-M P21/c
_cod_database_code 1517002

loop_
_symmetry_equiv_pos_as_xyz
'x, y, z'
'-x, y+1/2, -z+1/2'
'-x, -y, -z'
'x, -y-1/2, z-1/2'

loop_
_atom_site_label
_atom_site_type_symbol
_atom_site_fract_x
_atom_site_fract_y
_atom_site_fract_z
_atom_site_U_iso_or_equiv
_atom_site_adp_type
_atom_site_occupancy
_atom_site_symmetry_multiplicity
_atom_site_calc_flag
_atom_site_refinement_flags
Fe1 Fe 0.223865(16) 0.287872(11) 0.171343(9) 0.02698(6) Uani 1 1 d .
N1 N 0.13305(10) 0.28398(6) 0.25567(5) 0.0276(2) Uani 1 1 d .
N2 N 0.06143(10) 0.31887(7) 0.11447(5) 0.0306(2) Uani 1 1 d .
N3 N 0.36379(10) 0.21616(6) 0.14054(5) 0.0263(2) Uani 1 1 d .
N4 N 0.31633(10) 0.39363(6) 0.14466(5) 0.0304(2) Uani 1 1 d .
C1 C 0.00845(12) 0.30923(8) 0.26142(6) 0.0271(2) Uani 1 1 d .
C2 C -0.06811(12) 0.34285(8) 0.21057(6) 0.0319(3) Uani 1 1 d .
H2 H -0.1485 0.3637 0.2235 0.038 Uiso 1 1 calc .
C3 C -0.04562(12) 0.35113(8) 0.14216(6) 0.0293(3) Uani 1 1 d .
C4 C -0.13840(14) 0.39413(10) 0.10158(7) 0.0400(3) Uani 1 1 d .
H4 H -0.2130 0.4161 0.1203 0.048 Uiso 1 1 calc .
C5 C -0.12072(16) 0.40391(11) 0.03602(8) 0.0484(4) Uani 1 1 d .
H5 H -0.1816 0.4334 0.0097 0.058 Uiso 1 1 calc .
C6 C -0.01134(17) 0.36975(11) 0.00826(7) 0.0485(4) Uani 1 1 d .
H6 H 0.0025 0.3751 -0.0370 0.058 Uiso 1 1 calc .
C7 C 0.07500(14) 0.32838(10) 0.04847(7) 0.0403(3) Uani 1 1 d .
H7 H 0.1483 0.3050 0.0295 0.048 Uiso 1 1 calc .
C8 C -0.05743(12) 0.30301(8) 0.32615(6) 0.0284(3) Uani 1 1 d .
C9 C -0.00561(13) 0.33614(9) 0.38466(7) 0.0361(3) Uani 1 1 d .
H9 H 0.0763 0.3618 0.3852 0.043 Uiso 1 1 calc .
C10 C -0.07399(15) 0.33148(10) 0.44219(7) 0.0435(3) Uani 1 1 d .
H10 H -0.0376 0.3538 0.4814 0.052 Uiso 1 1 calc .
C11 C -0.19479(16) 0.29452(10) 0.44242(7) 0.0436(4) Uani 1 1 d .
H11 H -0.2404 0.2915 0.4816 0.052 Uiso 1 1 calc .
C12 C -0.24801(14) 0.26207(9) 0.38482(8) 0.0407(3) Uani 1 1 d .
H12 H -0.3305 0.2372 0.3845 0.049 Uiso 1 1 calc .
C13 C -0.17937(14) 0.26613(9) 0.32718(7) 0.0345(3) Uani 1 1 d .
H13 H -0.2161 0.2435 0.2881 0.041 Uiso 1 1 calc .
C14 C 0.19986(12) 0.24720(9) 0.31148(6) 0.0330(3) Uani 1 1 d .
C15 C 0.29494(14) 0.29314(11) 0.34692(8) 0.0458(4) Uani 1 1 d .
C16 C 0.35555(17) 0.25783(17) 0.40298(9) 0.0666(6) Uani 1 1 d .
H16 H 0.4176 0.2882 0.4278 0.080 Uiso 1 1 calc .
C17 C 0.3262(2) 0.17985(19) 0.42235(9) 0.0759(7) Uani 1 1 d .
H17 H 0.3661 0.1578 0.4608 0.091 Uiso 1 1 calc .
C18 C 0.2390(2) 0.13437(13) 0.38571(9) 0.0654(6) Uani 1 1 d .
H18 H 0.2221 0.0802 0.3985 0.079 Uiso 1 1 calc .
C19 C 0.17344(15) 0.16620(10) 0.32920(7) 0.0437(4) Uani 1 1 d .
C21 C 0.47473(11) 0.24271(8) 0.11400(6) 0.0264(2) Uani 1 1 d .
C22 C 0.50039(12) 0.32351(8) 0.09796(6) 0.0304(3) Uani 1 1 d .
H22 H 0.5785 0.3321 0.0763 0.037 Uiso 1 1 calc .
C23 C 0.42617(12) 0.39557(8) 0.10930(6) 0.0283(2) Uani 1 1 d .
C24 C 0.46685(14) 0.47168(9) 0.08315(7) 0.0357(3) Uani 1 1 d .
H24 H 0.5437 0.4741 0.0595 0.043 Uiso 1 1 calc .
C25 C 0.39635(15) 0.54122(9) 0.09174(7) 0.0407(3) Uani 1 1 d .
H25 H 0.4231 0.5909 0.0733 0.049 Uiso 1 1 calc .
C26 C 0.28382(15) 0.53802(8) 0.12819(8) 0.0411(3) Uani 1 1 d .
H26 H 0.2335 0.5851 0.1349 0.049 Uiso 1 1 calc .
C27 C 0.24960(14) 0.46431(9) 0.15363(8) 0.0382(3) Uani 1 1 d .
H27 H 0.1751 0.4622 0.1790 0.046 Uiso 1 1 calc .
C28 C 0.58034(12) 0.18202(8) 0.09996(6) 0.0298(3) Uani 1 1 d .
C29 C 0.55770(14) 0.11440(9) 0.05978(8) 0.0398(3) Uani 1 1 d .
H29 H 0.4746 0.1062 0.0398 0.048 Uiso 1 1 calc .
C30 C 0.65647(17) 0.05873(10) 0.04876(9) 0.0537(4) Uani 1 1 d .
H30 H 0.6402 0.0135 0.0210 0.064 Uiso 1 1 calc .
C31 C 0.77818(17) 0.06936(11) 0.07831(10) 0.0560(5) Uani 1 1 d .
H31 H 0.8441 0.0306 0.0719 0.067 Uiso 1 1 calc .
C32 C 0.80291(15) 0.13675(12) 0.11723(9) 0.0509(4) Uani 1 1 d .
H32 H 0.8864 0.1446 0.1368 0.061 Uiso 1 1 calc .
C33 C 0.70485(13) 0.19351(10) 0.12785(7) 0.0383(3) Uani 1 1 d .
H33 H 0.7229 0.2399 0.1540 0.046 Uiso 1 1 calc .
C34 C 0.35609(11) 0.13285(7) 0.16270(6) 0.0275(2) Uani 1 1 d .
C35 C 0.42755(12) 0.10725(8) 0.21908(6) 0.0312(3) Uani 1 1 d .
C36 C 0.41920(15) 0.02577(9) 0.23867(8) 0.0427(3) Uani 1 1 d .
H36 H 0.4678 0.0079 0.2761 0.051 Uiso 1 1 calc .
C37 C 0.34117(17) -0.02889(9) 0.20420(10) 0.0508(4) Uani 1 1 d .
H37 H 0.3384 -0.0840 0.2174 0.061 Uiso 1 1 calc .
C38 C 0.26697(15) -0.00275(9) 0.15027(9) 0.0483(4) Uani 1 1 d .
H38 H 0.2122 -0.0402 0.1276 0.058 Uiso 1 1 calc .
C39 C 0.27156(12) 0.07829(9) 0.12869(7) 0.0359(3) Uani 1 1 d .
C151 C 0.32930(19) 0.37813(13) 0.32592(10) 0.0654(5) Uani 1 1 d .
H15A H 0.3883 0.4026 0.3588 0.098 Uiso 1 1 calc R
H15B H 0.2507 0.4109 0.3215 0.098 Uiso 1 1 calc R
H15C H 0.3711 0.3760 0.2839 0.098 Uiso 1 1 calc R
C191 C 0.07975(18) 0.11455(10) 0.28939(10) 0.0567(5) Uani 1 1 d .
H19A H -0.0069 0.1377 0.2912 0.085 Uiso 1 1 calc R
H19B H 0.0796 0.0594 0.3072 0.085 Uiso 1 1 calc R
H19C H 0.1058 0.1130 0.2440 0.085 Uiso 1 1 calc R
C351 C 0.51228(14) 0.16504(9) 0.25937(7) 0.0377(3) Uani 1 1 d .
H35A H 0.4918 0.1605 0.3055 0.057 Uiso 1 1 calc R
H35B H 0.4966 0.2207 0.2445 0.057 Uiso 1 1 calc R
H35C H 0.6031 0.1512 0.2542 0.057 Uiso 1 1 calc R
C391 C 0.18984(15) 0.10606(11) 0.06972(8) 0.0492(4) Uani 1 1 d .
H39A H 0.1240 0.1441 0.0838 0.074 Uiso 1 1 calc R
H39B H 0.1480 0.0590 0.0488 0.074 Uiso 1 1 calc R
H39C H 0.2449 0.1329 0.0386 0.074 Uiso 1 1 calc R

loop_
_atom_site_aniso_label
_atom_site_aniso_U_11
_atom_site_aniso_U_22
_atom_site_aniso_U_33
_atom_site_aniso_U_23
_atom_site_aniso_U_13
_atom_site_aniso_U_12
Fe1 0.02224(9) 0.02841(10) 0.03079(10) 0.00034(7) 0.00741(7) 0.00038(7)
N1 0.0234(5) 0.0315(5) 0.0281(5) 0.0009(4) 0.0046(4) 0.0016(4)
N2 0.0287(5) 0.0339(6) 0.0295(5) -0.0012(4) 0.0039(4) -0.0020(4)
N3 0.0226(5) 0.0267(5) 0.0299(5) -0.0011(4) 0.0040(4) -0.0010(4)
N4 0.0290(5) 0.0275(5) 0.0350(6) -0.0013(4) 0.0038(4) -0.0024(4)
C1 0.0255(6) 0.0281(6) 0.0281(6) -0.0032(5) 0.0043(5) -0.0011(5)
C2 0.0253(6) 0.0383(7) 0.0323(6) 0.0002(5) 0.0049(5) 0.0047(5)
C3 0.0255(6) 0.0308(6) 0.0317(6) 0.0004(5) 0.0004(5) -0.0025(5)
C4 0.0325(7) 0.0481(8) 0.0392(7) 0.0046(6) -0.0023(6) 0.0053(6)
C5 0.0447(8) 0.0611(10) 0.0388(8) 0.0110(7) -0.0081(6) 0.0038(7)
C6 0.0517(9) 0.0663(10) 0.0275(7) 0.0054(7) 0.0008(6) -0.0043(8)
C7 0.0398(7) 0.0497(8) 0.0317(7) -0.0026(6) 0.0070(6) -0.0023(6)
C8 0.0268(6) 0.0300(6) 0.0288(6) -0.0003(5) 0.0052(5) 0.0061(5)
C9 0.0285(6) 0.0459(8) 0.0340(7) -0.0055(6) 0.0015(5) 0.0065(6)
C10 0.0441(8) 0.0574(9) 0.0290(7) -0.0056(6) 0.0016(6) 0.0143(7)
C11 0.0509(9) 0.0478(8) 0.0332(7) 0.0052(6) 0.0173(6) 0.0128(7)
C12 0.0391(7) 0.0385(7) 0.0456(8) 0.0021(6) 0.0165(6) -0.0006(6)
C13 0.0337(7) 0.0360(7) 0.0344(7) -0.0033(5) 0.0075(5) -0.0011(6)
C14 0.0262(6) 0.0452(8) 0.0279(6) 0.0004(5) 0.0069(5) 0.0099(5)
C15 0.0275(7) 0.0749(11) 0.0352(7) -0.0130(7) 0.0023(5) 0.0076(7)
C16 0.0369(8) 0.1267(19) 0.0361(8) -0.0197(11) -0.0024(7) 0.0265(10)
C17 0.0629(12) 0.130(2) 0.0349(9) 0.0148(11) 0.0082(8) 0.0521(14)
C18 0.0714(13) 0.0765(13) 0.0503(10) 0.0272(9) 0.0275(10) 0.0391(11)
C19 0.0434(8) 0.0469(8) 0.0420(8) 0.0105(6) 0.0191(6) 0.0182(7)
C21 0.0233(5) 0.0312(6) 0.0248(6) -0.0029(5) 0.0025(4) -0.0011(5)
C22 0.0266(6) 0.0336(7) 0.0315(6) 0.0010(5) 0.0071(5) -0.0033(5)
C23 0.0285(6) 0.0304(6) 0.0258(6) 0.0003(5) -0.0008(5) -0.0046(5)
C24 0.0383(7) 0.0350(7) 0.0339(7) 0.0039(5) 0.0037(5) -0.0069(6)
C25 0.0488(8) 0.0301(7) 0.0431(8) 0.0052(6) -0.0017(6) -0.0070(6)
C26 0.0435(8) 0.0284(7) 0.0509(8) -0.0032(6) -0.0022(6) 0.0019(6)
C27 0.0341(7) 0.0324(7) 0.0483(8) -0.0043(6) 0.0057(6) -0.0001(6)
C28 0.0262(6) 0.0331(6) 0.0307(6) 0.0021(5) 0.0094(5) 0.0001(5)
C29 0.0347(7) 0.0381(7) 0.0477(8) -0.0070(6) 0.0139(6) -0.0028(6)
C30 0.0550(10) 0.0357(8) 0.0724(11) -0.0084(8) 0.0295(9) 0.0021(7)
C31 0.0481(9) 0.0477(9) 0.0742(12) 0.0147(8) 0.0291(8) 0.0196(8)
C32 0.0305(7) 0.0674(11) 0.0554(9) 0.0147(8) 0.0089(6) 0.0117(7)
C33 0.0290(7) 0.0482(8) 0.0382(7) 0.0012(6) 0.0057(5) 0.0005(6)
C34 0.0225(5) 0.0268(6) 0.0338(6) -0.0039(5) 0.0087(5) -0.0015(5)
C35 0.0286(6) 0.0312(6) 0.0343(6) -0.0003(5) 0.0083(5) 0.0010(5)
C36 0.0449(8) 0.0360(7) 0.0478(8) 0.0085(6) 0.0098(6) 0.0033(6)
C37 0.0506(9) 0.0296(7) 0.0732(11) 0.0048(7) 0.0170(8) -0.0045(7)
C38 0.0375(8) 0.0348(8) 0.0732(11) -0.0149(7) 0.0117(7) -0.0128(6)
C39 0.0257(6) 0.0369(7) 0.0454(8) -0.0107(6) 0.0068(5) -0.0043(5)
C151 0.0496(10) 0.0803(14) 0.0664(12) -0.0281(10) 0.0032(8) -0.0216(9)
C191 0.0607(11) 0.0353(8) 0.0759(12) 0.0052(8) 0.0271(9) 0.0011(7)
C351 0.0372(7) 0.0432(8) 0.0326(7) 0.0001(6) -0.0013(5) 0.0005(6)
C391 0.0357(8) 0.0557(10) 0.0557(9) -0.0183(8) -0.0065(7) -0.0026(7)

loop_
_atom_type_symbol
_atom_type_description
_atom_type_scat_dispersion_real
_atom_type_scat_dispersion_imag
_atom_type_scat_source
C C 0.0033 0.0016 'International Tables Vol C Tables 4.2.6.8 and 6.1.1.4'
H H 0.0000 0.0000 'International Tables Vol C Tables 4.2.6.8 and 6.1.1.4'
N N 0.0061 0.0033 'International Tables Vol C Tables 4.2.6.8 and 6.1.1.4'
Fe Fe 0.3463 0.8444 'International Tables Vol C Tables 4.2.6.8 and 6.1.1.4'

loop_
_geom_angle_atom_site_label_1
_geom_angle_atom_site_label_2
_geom_angle_atom_site_label_3
_geom_angle
N3 Fe1 N1 128.86(4)
N3 Fe1 N4 93.74(4)
N1 Fe1 N4 119.53(4)
N3 Fe1 N2 123.62(4)
N1 Fe1 N2 95.36(4)
N4 Fe1 N2 91.07(4)
C1 N1 C14 119.00(10)
C1 N1 Fe1 122.89(8)
C14 N1 Fe1 117.95(8)
C3 N2 C7 118.54(12)
C3 N2 Fe1 121.02(8)
C7 N2 Fe1 117.95(9)
C21 N3 C34 119.11(10)
C21 N3 Fe1 124.88(8)
C34 N3 Fe1 114.40(7)
C27 N4 C23 118.96(11)
C27 N4 Fe1 115.98(9)
C23 N4 Fe1 124.06(9)
N1 C1 C2 124.56(11)
N1 C1 C8 120.91(11)
C2 C1 C8 114.52(11)
C1 C2 C3 130.92(12)
N2 C3 C4 119.14(12)
N2 C3 C2 122.06(11)
C4 C3 C2 118.80(12)
C5 C4 C3 120.87(14)
C4 C5 C6 119.30(14)
C7 C6 C5 118.27(13)
N2 C7 C6 123.86(14)
C13 C8 C9 118.06(12)
C13 C8 C1 118.59(11)
C9 C8 C1 123.26(12)
C10 C9 C8 120.46(13)
C11 C10 C9 120.78(14)
C12 C11 C10 119.52(13)
C11 C12 C13 119.86(14)
C12 C13 C8 121.32(13)
C19 C14 C15 120.67(14)
C19 C14 N1 120.48(13)
C15 C14 N1 118.82(13)
C16 C15 C14 118.28(18)
C16 C15 C151 120.71(17)
C14 C15 C151 121.01(15)
C17 C16 C15 121.35(19)
C18 C17 C16 119.86(17)
C17 C18 C19 121.82(19)
C14 C19 C18 117.85(17)
C14 C19 C191 121.47(14)
C18 C19 C191 120.68(17)
N3 C21 C22 124.74(11)
N3 C21 C28 119.33(11)
C22 C21 C28 115.92(11)
C21 C22 C23 129.77(11)
N4 C23 C24 118.64(12)
N4 C23 C22 121.70(11)
C24 C23 C22 119.66(12)
C25 C24 C23 121.07(13)
C24 C25 C26 119.45(13)
C27 C26 C25 117.71(13)
N4 C27 C26 124.14(13)
C29 C28 C33 118.49(13)
C29 C28 C21 122.00(12)
C33 C28 C21 119.51(12)
C28 C29 C30 120.64(15)
C31 C30 C29 120.34(16)
C32 C31 C30 119.76(14)
C31 C32 C33 120.28(15)
C28 C33 C32 120.45(15)
C35 C34 C39 120.42(12)
C35 C34 N3 120.37(11)
C39 C34 N3 119.15(12)
C36 C35 C34 118.86(13)
C36 C35 C351 119.05(13)
C34 C35 C351 122.09(12)
C37 C36 C35 121.15(15)
C36 C37 C38 119.83(14)
C37 C38 C39 121.28(14)
C38 C39 C34 118.33(14)
C38 C39 C391 120.72(13)
C34 C39 C391 120.94(13)

loop_
_geom_bond_atom_site_label_1
_geom_bond_atom_site_label_2
_geom_bond_distance
Fe1 N3 1.9752(10)
Fe1 N1 1.9822(10)
Fe1 N4 2.0545(11)
Fe1 N2 2.0557(11)
N1 C1 1.3548(16)
N1 C14 1.4334(16)
N2 C3 1.3610(16)
N2 C7 1.3610(17)
N3 C21 1.3513(15)
N3 C34 1.4365(16)
N4 C27 1.3588(17)
N4 C23 1.3614(16)
C1 C2 1.3867(18)
C1 C8 1.5045(16)
C2 C3 1.4229(18)
C3 C4 1.4212(18)
C4 C5 1.359(2)
C5 C6 1.393(2)
C6 C7 1.362(2)
C8 C13 1.3915(19)
C8 C9 1.3921(19)
C9 C10 1.3881(19)
C10 C11 1.381(2)
C11 C12 1.378(2)
C12 C13 1.3909(19)
C14 C19 1.400(2)
C14 C15 1.407(2)
C15 C16 1.400(3)
C15 C151 1.499(3)
C16 C17 1.370(4)
C17 C18 1.363(4)
C18 C19 1.407(2)
C19 C191 1.494(3)
C21 C22 1.3872(18)
C21 C28 1.5053(17)
C22 C23 1.4262(18)
C23 C24 1.4211(18)
C24 C25 1.362(2)
C25 C26 1.398(2)
C26 C27 1.362(2)
C28 C29 1.3874(19)
C28 C33 1.3917(19)
C29 C30 1.387(2)
C30 C31 1.377(3)
C31 C32 1.373(3)
C32 C33 1.392(2)
C34 C35 1.3996(19)
C34 C39 1.4067(18)
C35 C36 1.3927(19)
C35 C351 1.5042(19)
C36 C37 1.373(2)
C37 C38 1.377(3)
C38 C39 1.396(2)
C39 C391 1.505(2)
